data_2019098
loop_
_publ_author_name
'Patra, Ranjan'
'Goldberg, Israel'

_publ_section_title
;
 A three-dimensional coordination polymer of
 3-(3,5-dicarboxybenzyloxy)benzoic acid with zinc
;
_journal_coeditor_code SK3498
_journal_issue 8
_journal_name_full 'Acta Crystallographica Section C'
_journal_page_first 819
_journal_page_last 821
_journal_paper_doi 10.1107/S0108270113017204
_journal_volume 69
_journal_year 2013
_chemical_formula_iupac '[Zn2 (C16 H9 O7) (O H) (C3 H7 N O)]'
_chemical_formula_moiety 'C19 H17 N O9 Zn2'
_chemical_formula_sum 'C19 H17 N O9 Zn2'
_chemical_formula_weight 534.12
_chemical_name_systematic Poly[[\m~6~-3-(3,5-dicarboxylatobenzyloxy)benzoato](dimethylformamide)-\m-hydroxido-dizinc(II)]
_space_group_crystal_system triclinic
_space_group_IT_number 2
_space_group_name_Hall '-P 1'
_space_group_name_H-M_alt 'P -1'
_symmetry_space_group_name_Hall '-P 1'
_symmetry_space_group_name_H-M 'P -1'
_atom_sites_solution_hydrogens geom
_atom_sites_solution_primary direct
_atom_sites_solution_secondary difmap
_audit_creation_method SHELXL2012
_cell_angle_alpha 109.4630(10)
_cell_angle_beta 90.6150(10)
_cell_angle_gamma 101.8840(10)
_cell_formula_units_Z 2
_cell_length_a 7.7417(2)
_cell_length_b 10.8543(3)
_cell_length_c 12.5527(3)
_cell_measurement_reflns_used 4319
_cell_measurement_temperature 110(2)
_cell_measurement_theta_max 27.50
_cell_measurement_theta_min 2.04
_cell_volume 969.62(4)
_computing_cell_refinement 'SAINT (Bruker, 2008)'
_computing_data_collection 'APEX2 (Bruker, 2008)'
_computing_data_reduction 'SAINT (Bruker, 2008)'
_computing_molecular_graphics
;
ORTEPIII (Burnett & Johnson, 1996) and Mercury (Macrae <i>et al.</i>,
2008)
;
_computing_publication_material 'SHELXL2012 (Sheldrick, 2008)'
_computing_structure_refinement 'SHELXL2012 (Sheldrick, 2008)'
_computing_structure_solution 'SHELXS2012 (Sheldrick, 2008)'
_diffrn_ambient_temperature 110(2)
_diffrn_detector_area_resol_mean 1.75
_diffrn_measured_fraction_theta_full 0.983
_diffrn_measured_fraction_theta_max 0.974
_diffrn_measurement_device_type 'Bruker APEX DUO area-detector'
_diffrn_measurement_method '1\% \w and \f scans'
_diffrn_radiation_type MoK\a
_diffrn_radiation_wavelength 0.71073
_diffrn_reflns_av_R_equivalents 0.0397
_diffrn_reflns_limit_h_max 7
_diffrn_reflns_limit_h_min -10
_diffrn_reflns_limit_k_max 14
_diffrn_reflns_limit_k_min -13
_diffrn_reflns_limit_l_max 16
_diffrn_reflns_limit_l_min -15
_diffrn_reflns_number 8513
_diffrn_reflns_theta_full 25.242
_diffrn_reflns_theta_max 27.495
_diffrn_reflns_theta_min 2.041
_exptl_absorpt_coefficient_mu 2.529
_exptl_absorpt_correction_T_max 0.703
_exptl_absorpt_correction_T_min 0.518
_exptl_absorpt_correction_type multi-scan
_exptl_absorpt_process_details '(SADABS; Bruker, 2001)'
_exptl_crystal_colour colourless
_exptl_crystal_density_diffrn 1.826
_exptl_crystal_description plate
_exptl_crystal_F_000 540
_exptl_crystal_size_max 0.300
_exptl_crystal_size_mid 0.250
_exptl_crystal_size_min 0.150
_refine_diff_density_max 0.516
_refine_diff_density_min -0.514
_refine_ls_extinction_method none
_refine_ls_goodness_of_fit_ref 0.918
_refine_ls_hydrogen_treatment constr
_refine_ls_matrix_type full
_refine_ls_number_parameters 282
_refine_ls_number_reflns 4319
_refine_ls_number_restraints 0
_refine_ls_restrained_S_all 0.918
_refine_ls_R_factor_all 0.0383
_refine_ls_R_factor_gt 0.0271
_refine_ls_shift/su_max 0.000
_refine_ls_shift/su_mean 0.000
_refine_ls_structure_factor_coef Fsqd
_refine_ls_weighting_details 'w = 1/[\s^2^(Fo^2^)+(0.0265P)^2^] where P=(Fo^2^+2Fc^2^)/3'
_refine_ls_weighting_scheme calc
_refine_ls_wR_factor_gt 0.0543
_refine_ls_wR_factor_ref 0.0568
_reflns_number_gt 3474
_reflns_number_total 4319
_reflns_threshold_expression I>2\s(I)
_cod_data_source_file sk3498.cif
_cod_data_source_block I
_cod_original_cell_volume 969.61(4)
_cod_database_code 2019098
_cod_database_fobs_code 2019098
_shelx_space_group_comment
;
The symmetry employed for this shelxl refinement is uniquely defined
by the following loop, which should always be used as a source of
symmetry information in preference to the above space-group names.
They are only intended as comments.
;
_shelx_estimated_absorpt_t_min 0.518
_shelx_estimated_absorpt_t_max 0.703
_shelxl_version_number .000002012

loop_
_space_group_symop_operation_xyz
'x, y, z'
'-x, -y, -z'

loop_
_atom_site_type_symbol
_atom_site_label
_atom_site_fract_x
_atom_site_fract_y
_atom_site_fract_z
_atom_site_U_iso_or_equiv
_atom_site_adp_type
_atom_site_calc_flag
_atom_site_occupancy
Zn Zn1 0.14134(3) 0.49867(2) 0.10074(2) 0.01016(7) Uani d 1
Zn Zn2 0.50942(3) 0.65047(2) 0.03857(2) 0.00921(7) Uani d 1
O O3 0.32138(18) 0.48139(14) -0.01538(12) 0.0090(3) Uani d 1
H H3 0.2569 0.4639 -0.0842 0.011 Uiso d 1
O O4 0.2794(2) 0.63903(15) 0.24711(13) 0.0154(3) Uani d 1
O O5 0.55968(19) 0.69616(15) 0.20663(12) 0.0143(3) Uani d 1
C C6 0.4393(3) 0.6962(2) 0.27420(18) 0.0124(5) Uani d 1
C C7 0.4942(3) 0.7731(2) 0.39765(19) 0.0144(5) Uani d 1
C C8 0.6711(3) 0.8227(2) 0.43883(19) 0.0188(5) Uani d 1
H H8 0.7621 0.8064 0.3892 0.023 Uiso calc 1
C C9 0.7139(3) 0.8967(2) 0.5541(2) 0.0220(6) Uani d 1
H H9 0.8347 0.9298 0.5828 0.026 Uiso calc 1
C C10 0.5823(3) 0.9224(2) 0.6269(2) 0.0197(5) Uani d 1
H H10 0.6129 0.9733 0.7050 0.024 Uiso calc 1
C C11 0.4056(3) 0.8736(2) 0.5853(2) 0.0172(5) Uani d 1
C C12 0.3619(3) 0.7988(2) 0.47147(19) 0.0163(5) Uani d 1
H H12 0.2409 0.7646 0.4434 0.020 Uiso calc 1
O O13 0.2625(2) 0.89205(17) 0.64821(13) 0.0237(4) Uani d 1
C C14 0.2982(3) 0.9825(2) 0.76311(18) 0.0158(5) Uani d 1
H H14A 0.3633 1.0722 0.7656 0.019 Uiso calc 1
H H14B 0.3705 0.9488 0.8080 0.019 Uiso calc 1
C C15 0.1203(3) 0.9900(2) 0.80975(18) 0.0137(5) Uani d 1
C C16 0.0182(3) 0.8770(2) 0.82545(18) 0.0149(5) Uani d 1
H H16 0.0579 0.7956 0.8017 0.018 Uiso calc 1
C C17 -0.1416(3) 0.8809(2) 0.87551(18) 0.0124(5) Uani d 1
C C18 -0.1999(3) 1.0002(2) 0.90958(18) 0.0135(5) Uani d 1
H H18 -0.3082 1.0042 0.9441 0.016 Uiso calc 1
C C19 -0.0991(3) 1.1143(2) 0.89307(18) 0.0124(5) Uani d 1
C C20 0.0603(3) 1.1081(2) 0.84335(18) 0.0145(5) Uani d 1
H H20 0.1287 1.1856 0.8323 0.017 Uiso calc 1
C C21 -0.1670(3) 1.2417(2) 0.92897(19) 0.0144(5) Uani d 1
O O22 -0.32929(19) 1.22689(15) 0.93683(14) 0.0173(4) Uani d 1
O O23 -0.05636(19) 1.35294(14) 0.94505(13) 0.0126(3) Uani d 1
C C24 -0.2387(3) 0.7582(2) 0.89795(18) 0.0110(5) Uani d 1
O O25 -0.36216(19) 0.77105(14) 0.96256(13) 0.0141(3) Uani d 1
O O26 -0.1881(2) 0.65203(15) 0.85050(13) 0.0161(4) Uani d 1
O O27 -0.09392(19) 0.48666(15) 0.18739(13) 0.0147(3) Uani d 1
C C28 -0.0911(3) 0.5199(2) 0.2922(2) 0.0176(5) Uani d 1
H H28 0.0165 0.5723 0.3356 0.021 Uiso calc 1
N N29 -0.2275(3) 0.4876(2) 0.34796(16) 0.0195(4) Uani d 1
C C30 -0.3948(3) 0.4044(3) 0.2870(2) 0.0303(6) Uani d 1
H H30A -0.4802 0.4607 0.2904 0.045 Uiso calc 1
H H30B -0.4410 0.3372 0.3219 0.045 Uiso calc 1
H H30C -0.3761 0.3593 0.2077 0.045 Uiso calc 1
C C31 -0.2192(4) 0.5367(3) 0.4717(2) 0.0301(6) Uani d 1
H H31A -0.0998 0.5898 0.5026 0.045 Uiso calc 1
H H31B -0.2466 0.4604 0.4987 0.045 Uiso calc 1
H H31C -0.3055 0.5927 0.4969 0.045 Uiso calc 1

loop_
_atom_site_aniso_label
_atom_site_aniso_U_11
_atom_site_aniso_U_22
_atom_site_aniso_U_33
_atom_site_aniso_U_12
_atom_site_aniso_U_13
_atom_site_aniso_U_23
Zn1 0.00891(13) 0.00997(13) 0.01403(14) 0.00351(10) 0.00547(10) 0.00629(10)
Zn2 0.00794(13) 0.00748(13) 0.01274(14) 0.00159(10) 0.00386(10) 0.00415(10)
O3 0.0071(7) 0.0095(7) 0.0099(8) 0.0015(6) 0.0009(6) 0.0028(6)
O4 0.0139(8) 0.0147(8) 0.0139(8) -0.0004(7) 0.0055(7) 0.0021(7)
O5 0.0131(8) 0.0172(8) 0.0111(8) 0.0027(7) 0.0045(7) 0.0032(6)
C6 0.0164(12) 0.0095(11) 0.0135(12) 0.0046(9) 0.0054(10) 0.0056(9)
C7 0.0179(12) 0.0125(11) 0.0142(12) 0.0041(9) 0.0026(10) 0.0059(9)
C8 0.0179(13) 0.0223(13) 0.0176(13) 0.0082(11) 0.0056(10) 0.0066(10)
C9 0.0148(13) 0.0279(14) 0.0232(14) 0.0056(11) 0.0000(10) 0.0084(11)
C10 0.0207(13) 0.0222(13) 0.0152(13) 0.0038(11) 0.0010(10) 0.0056(10)
C11 0.0188(12) 0.0163(12) 0.0185(13) 0.0059(10) 0.0079(10) 0.0074(10)
C12 0.0177(12) 0.0138(12) 0.0150(12) 0.0004(10) 0.0034(10) 0.0036(9)
O13 0.0192(9) 0.0280(10) 0.0155(9) 0.0018(8) 0.0075(7) -0.0016(7)
C14 0.0175(12) 0.0158(12) 0.0107(11) 0.0011(10) 0.0040(10) 0.0015(9)
C15 0.0122(11) 0.0150(12) 0.0113(11) 0.0027(9) 0.0021(9) 0.0012(9)
C16 0.0171(12) 0.0125(11) 0.0143(12) 0.0034(9) 0.0012(10) 0.0036(9)
C17 0.0123(11) 0.0129(11) 0.0118(11) -0.0002(9) -0.0008(9) 0.0056(9)
C18 0.0113(11) 0.0151(12) 0.0154(12) 0.0030(9) 0.0009(9) 0.0071(9)
C19 0.0120(11) 0.0121(11) 0.0139(12) 0.0031(9) -0.0002(9) 0.0051(9)
C20 0.0174(12) 0.0147(12) 0.0127(12) 0.0019(9) 0.0014(9) 0.0075(9)
C21 0.0139(12) 0.0171(12) 0.0162(12) 0.0053(10) 0.0042(10) 0.0098(10)
O22 0.0089(8) 0.0118(8) 0.0351(10) 0.0039(6) 0.0081(7) 0.0119(7)
O23 0.0092(8) 0.0097(8) 0.0220(9) 0.0017(6) 0.0039(7) 0.0095(7)
C24 0.0082(11) 0.0143(11) 0.0115(11) 0.0010(9) -0.0016(9) 0.0067(9)
O25 0.0125(8) 0.0138(8) 0.0205(9) 0.0047(7) 0.0076(7) 0.0105(7)
O26 0.0223(9) 0.0137(8) 0.0173(8) 0.0096(7) 0.0076(7) 0.0084(7)
O27 0.0125(8) 0.0191(9) 0.0152(9) 0.0053(7) 0.0046(7) 0.0084(7)
C28 0.0147(12) 0.0176(12) 0.0228(14) 0.0040(10) 0.0024(10) 0.0097(10)
N29 0.0154(11) 0.0270(12) 0.0199(11) 0.0041(9) 0.0061(9) 0.0132(9)
C30 0.0154(13) 0.0428(17) 0.0380(17) 0.0007(12) 0.0051(12) 0.0240(14)
C31 0.0338(16) 0.0413(17) 0.0211(14) 0.0109(14) 0.0116(12) 0.0164(12)

loop_
_atom_type_symbol
_atom_type_description
_atom_type_scat_dispersion_real
_atom_type_scat_dispersion_imag
_atom_type_scat_source
C C 0.0033 0.0016 'International Tables Vol C Tables 4.2.6.8 and 6.1.1.4'
H H 0.0000 0.0000 'International Tables Vol C Tables 4.2.6.8 and 6.1.1.4'
N N 0.0061 0.0033 'International Tables Vol C Tables 4.2.6.8 and 6.1.1.4'
O O 0.0106 0.0060 'International Tables Vol C Tables 4.2.6.8 and 6.1.1.4'
Zn Zn 0.2839 1.4301 'International Tables Vol C Tables 4.2.6.8 and 6.1.1.4'

loop_
_geom_angle_atom_site_label_1
_geom_angle_atom_site_label_2
_geom_angle_atom_site_label_3
_geom_angle_site_symmetry_1
_geom_angle_site_symmetry_3
_geom_angle
O3 Zn1 O26 . 2_566 95.02(6)
O3 Zn1 O4 . . 104.27(6)
O26 Zn1 O4 2_566 . 90.79(6)
O3 Zn1 O23 . 2_576 91.68(6)
O26 Zn1 O23 2_566 2_576 172.05(6)
O4 Zn1 O23 . 2_576 91.70(6)
O3 Zn1 O27 . . 165.64(6)
O26 Zn1 O27 2_566 . 86.77(6)
O4 Zn1 O27 . . 89.94(6)
O23 Zn1 O27 2_576 . 85.68(5)
O3 Zn1 O23 . 1_544 83.70(5)
O26 Zn1 O23 2_566 1_544 93.44(6)
O4 Zn1 O23 . 1_544 170.64(5)
O23 Zn1 O23 2_576 1_544 83.04(6)
O27 Zn1 O23 . 1_544 81.97(5)
O25 Zn2 O3 1_654 . 133.57(6)
O25 Zn2 O5 1_654 . 119.49(6)
O3 Zn2 O5 . . 106.93(6)
O25 Zn2 O22 1_654 2_576 83.93(6)
O3 Zn2 O22 . 2_576 93.68(6)
O5 Zn2 O22 . 2_576 92.08(6)
O25 Zn2 O3 1_654 2_665 99.25(6)
O3 Zn2 O3 . 2_665 83.29(6)
O5 Zn2 O3 . 2_665 87.37(6)
O22 Zn2 O3 2_576 2_665 176.62(6)
O25 Zn2 Zn2 1_654 2_665 124.13(4)
O3 Zn2 Zn2 . 2_665 42.73(4)
O5 Zn2 Zn2 . 2_665 99.17(4)
O22 Zn2 Zn2 2_576 2_665 136.39(4)
O3 Zn2 Zn2 2_665 2_665 40.56(4)
Zn2 O3 Zn1 . . 106.91(6)
Zn2 O3 Zn2 . 2_665 96.71(6)
Zn1 O3 Zn2 . 2_665 122.98(7)
Zn2 O3 H3 . . 116.3
Zn1 O3 H3 . . 105.1
Zn2 O3 H3 2_665 . 109.4
C6 O4 Zn1 . . 133.76(14)
C6 O5 Zn2 . . 123.28(14)
O4 C6 O5 . . 125.9(2)
O4 C6 C7 . . 117.43(19)
O5 C6 C7 . . 116.7(2)
C8 C7 C12 . . 119.7(2)
C8 C7 C6 . . 121.9(2)
C12 C7 C6 . . 118.3(2)
C7 C8 C9 . . 119.3(2)
C7 C8 H8 . . 120.4
C9 C8 H8 . . 120.4
C10 C9 C8 . . 120.9(2)
C10 C9 H9 . . 119.6
C8 C9 H9 . . 119.6
C9 C10 C11 . . 119.7(2)
C9 C10 H10 . . 120.2
C11 C10 H10 . . 120.2
O13 C11 C12 . . 114.6(2)
O13 C11 C10 . . 125.6(2)
C12 C11 C10 . . 119.9(2)
C11 C12 C7 . . 120.6(2)
C11 C12 H12 . . 119.7
C7 C12 H12 . . 119.7
C11 O13 C14 . . 117.18(18)
O13 C14 C15 . . 106.25(18)
O13 C14 H14A . . 110.5
C15 C14 H14A . . 110.5
O13 C14 H14B . . 110.5
C15 C14 H14B . . 110.5
H14A C14 H14B . . 108.7
C20 C15 C16 . . 119.1(2)
C20 C15 C14 . . 122.0(2)
C16 C15 C14 . . 118.82(19)
C15 C16 C17 . . 121.2(2)
C15 C16 H16 . . 119.4
C17 C16 H16 . . 119.4
C18 C17 C16 . . 119.2(2)
C18 C17 C24 . . 122.16(19)
C16 C17 C24 . . 118.51(19)
C17 C18 C19 . . 120.1(2)
C17 C18 H18 . . 120.0
C19 C18 H18 . . 120.0
C20 C19 C18 . . 119.69(19)
C20 C19 C21 . . 121.3(2)
C18 C19 C21 . . 118.98(19)
C15 C20 C19 . . 120.7(2)
C15 C20 H20 . . 119.6
C19 C20 H20 . . 119.6
O22 C21 O23 . . 126.05(19)
O22 C21 C19 . . 115.5(2)
O23 C21 C19 . . 118.38(19)
C21 O22 Zn2 . 2_576 135.66(15)
C21 O23 Zn1 . 2_576 118.31(13)
C21 O23 Zn1 . 1_566 132.63(14)
Zn1 O23 Zn1 2_576 1_566 96.96(6)
O26 C24 O25 . . 125.9(2)
O26 C24 C17 . . 116.45(19)
O25 C24 C17 . . 117.60(18)
C24 O25 Zn2 . 1_456 131.08(14)
C24 O26 Zn1 . 2_566 134.98(14)
C28 O27 Zn1 . . 122.72(15)
O27 C28 N29 . . 124.7(2)
O27 C28 H28 . . 117.7
N29 C28 H28 . . 117.7
C28 N29 C30 . . 120.6(2)
C28 N29 C31 . . 122.1(2)
C30 N29 C31 . . 117.3(2)
N29 C30 H30A . . 109.5
N29 C30 H30B . . 109.5
H30A C30 H30B . . 109.5
N29 C30 H30C . . 109.5
H30A C30 H30C . . 109.5
H30B C30 H30C . . 109.5
N29 C31 H31A . . 109.5
N29 C31 H31B . . 109.5
H31A C31 H31B . . 109.5
N29 C31 H31C . . 109.5
H31A C31 H31C . . 109.5
H31B C31 H31C . . 109.5

loop_
_geom_bond_atom_site_label_1
_geom_bond_atom_site_label_2
_geom_bond_site_symmetry_2
_geom_bond_distance
_geom_bond_publ_flag
Zn1 O3 . 2.0178(13) yes
Zn1 O26 2_566 2.0218(15) yes
Zn1 O4 . 2.0643(15) yes
Zn1 O23 2_576 2.0982(14) yes
Zn1 O27 . 2.1346(14) yes
Zn1 O23 1_544 2.3542(15) yes
Zn2 O25 1_654 1.9821(15) yes
Zn2 O3 . 1.9990(14) yes
Zn2 O5 . 2.0133(15) yes
Zn2 O22 2_576 2.0765(14) yes
Zn2 O3 2_665 2.0861(13) yes
Zn2 Zn2 2_665 3.0531(5) yes
Zn2 Zn1 . 3.2272(3) yes
O3 Zn2 2_665 2.0861(13) yes
O3 H3 . 0.9347 ?
O4 C6 . 1.252(3) ?
O5 C6 . 1.266(2) ?
C6 C7 . 1.502(3) ?
C7 C8 . 1.389(3) ?
C7 C12 . 1.397(3) ?
C8 C9 . 1.398(3) ?
C8 H8 . 0.9500 ?
C9 C10 . 1.385(3) ?
C9 H9 . 0.9500 ?
C10 C11 . 1.389(3) ?
C10 H10 . 0.9500 ?
C11 O13 . 1.377(3) ?
C11 C12 . 1.385(3) ?
C12 H12 . 0.9500 ?
O13 C14 . 1.434(3) ?
C14 C15 . 1.510(3) ?
C14 H14A . 0.9900 ?
C14 H14B . 0.9900 ?
C15 C20 . 1.388(3) ?
C15 C16 . 1.390(3) ?
C16 C17 . 1.395(3) ?
C16 H16 . 0.9500 ?
C17 C18 . 1.393(3) ?
C17 C24 . 1.504(3) ?
C18 C19 . 1.401(3) ?
C18 H18 . 0.9500 ?
C19 C20 . 1.393(3) ?
C19 C21 . 1.510(3) ?
C20 H20 . 0.9500 ?
C21 O22 . 1.242(3) ?
C21 O23 . 1.281(3) ?
O22 Zn2 2_576 2.0765(14) ?
O23 Zn1 2_576 2.0982(14) ?
O23 Zn1 1_566 2.3542(15) ?
C24 O26 . 1.253(2) ?
C24 O25 . 1.260(2) ?
O25 Zn2 1_456 1.9821(15) ?
O26 Zn1 2_566 2.0218(15) ?
O27 C28 . 1.242(3) ?
C28 N29 . 1.324(3) ?
C28 H28 . 0.9500 ?
N29 C30 . 1.455(3) ?
N29 C31 . 1.461(3) ?
C30 H30A . 0.9800 ?
C30 H30B . 0.9800 ?
C30 H30C . 0.9800 ?
C31 H31A . 0.9800 ?
C31 H31B . 0.9800 ?
C31 H31C . 0.9800 ?

loop_
_geom_hbond_atom_site_label_D
_geom_hbond_atom_site_label_H
_geom_hbond_atom_site_label_A
_geom_hbond_site_symmetry_A
_geom_hbond_distance_DH
_geom_hbond_distance_HA
_geom_hbond_distance_DA
_geom_hbond_angle_DHA
O3 H3 O27 2_565 0.93 2.07 2.924(2) 152

loop_
_geom_torsion_atom_site_label_1
_geom_torsion_atom_site_label_2
_geom_torsion_atom_site_label_3
_geom_torsion_atom_site_label_4
_geom_torsion_site_symmetry_4
_geom_torsion
Zn1 O4 C6 O5 . 12.6(3)
Zn1 O4 C6 C7 . -167.98(14)
Zn2 O5 C6 O4 . 18.6(3)
Zn2 O5 C6 C7 . -160.84(14)
O4 C6 C7 C8 . 170.0(2)
O5 C6 C7 C8 . -10.6(3)
O4 C6 C7 C12 . -12.3(3)
O5 C6 C7 C12 . 167.2(2)
C12 C7 C8 C9 . 0.5(3)
C6 C7 C8 C9 . 178.2(2)
C7 C8 C9 C10 . -0.8(4)
C8 C9 C10 C11 . 0.3(4)
C9 C10 C11 O13 . -179.9(2)
C9 C10 C11 C12 . 0.4(4)
O13 C11 C12 C7 . 179.6(2)
C10 C11 C12 C7 . -0.7(3)
C8 C7 C12 C11 . 0.2(3)
C6 C7 C12 C11 . -177.6(2)
C12 C11 O13 C14 . -172.3(2)
C10 C11 O13 C14 . 8.0(3)
C11 O13 C14 C15 . 176.94(19)
O13 C14 C15 C20 . -116.2(2)
O13 C14 C15 C16 . 67.5(3)
C20 C15 C16 C17 . -0.8(3)
C14 C15 C16 C17 . 175.5(2)
C15 C16 C17 C18 . 0.4(3)
C15 C16 C17 C24 . -175.5(2)
C16 C17 C18 C19 . 0.3(3)
C24 C17 C18 C19 . 176.0(2)
C17 C18 C19 C20 . -0.5(3)
C17 C18 C19 C21 . 179.0(2)
C16 C15 C20 C19 . 0.5(3)
C14 C15 C20 C19 . -175.7(2)
C18 C19 C20 C15 . 0.1(3)
C21 C19 C20 C15 . -179.4(2)
C20 C19 C21 O22 . 157.3(2)
C18 C19 C21 O22 . -22.2(3)
C20 C19 C21 O23 . -20.6(3)
C18 C19 C21 O23 . 159.9(2)
O23 C21 O22 Zn2 2_576 6.7(4)
C19 C21 O22 Zn2 2_576 -171.11(15)
O22 C21 O23 Zn1 2_576 -33.8(3)
C19 C21 O23 Zn1 2_576 143.94(16)
O22 C21 O23 Zn1 1_566 99.3(3)
C19 C21 O23 Zn1 1_566 -83.0(2)
C18 C17 C24 O26 . 170.7(2)
C16 C17 C24 O26 . -13.5(3)
C18 C17 C24 O25 . -9.6(3)
C16 C17 C24 O25 . 166.2(2)
O26 C24 O25 Zn2 1_456 13.4(3)
C17 C24 O25 Zn2 1_456 -166.27(14)
O25 C24 O26 Zn1 2_566 -43.2(3)
C17 C24 O26 Zn1 2_566 136.49(18)
Zn1 O27 C28 N29 . -164.38(17)
O27 C28 N29 C30 . 1.8(3)
O27 C28 N29 C31 . -176.2(2)
